data_7038600
loop_
_publ_author_name
'Dannenbauer, N.'
'Matthes, P. R.'
'M\"uller-Buschbaum, K'

_publ_section_title
;
 Luminescent coordination polymers for the VIS and NIR range constituting
 LnCl3 and 1,2-bis(4-pyridyl)ethane.
;
_journal_issue 15
_journal_name_full 'Dalton transactions (Cambridge, England : 2003)'
_journal_page_first 6529
_journal_page_last 6540
_journal_paper_doi 10.1039/c6dt00152a
_journal_volume 45
_journal_year 2016
_chemical_formula_moiety 'C24 H24 Ce Cl3 N4, C3 H3 N S'
_chemical_formula_sum 'C27 H27 Ce Cl3 N5 S'
_chemical_formula_weight 700.09
_chemical_name_common CeCl3(dpa)2
_chemical_properties_physical 'Air-sensitive, Moisture-sensitive'
_space_group_crystal_system monoclinic
_space_group_IT_number 15
_space_group_name_Hall '-C 2yc'
_space_group_name_H-M_alt 'C 1 2/c 1'
_symmetry_Int_Tables_number 15
_symmetry_space_group_name_Hall '-C 2yc'
_symmetry_space_group_name_H-M 'C 1 2/c 1'
_audit_creation_date 2014-07-24
_audit_creation_method
;
Olex2 1.2
(compiled 2014.07.22 svn.r2960 for OlexSys, GUI svn.r4862)
;
_audit_update_record
;
2015-07-22 deposited with the CCDC.
2016-02-25 downloaded from the CCDC.
;
_cell_angle_alpha 90
_cell_angle_beta 108.34(3)
_cell_angle_gamma 90
_cell_formula_units_Z 8
_cell_length_a 36.032(7)
_cell_length_b 9.2604(19)
_cell_length_c 18.688(4)
_cell_measurement_temperature 100
_cell_volume 5919(2)
_computing_molecular_graphics 'Olex2 (Dolomanov et al., 2009)'
_computing_publication_material 'Olex2 (Dolomanov et al., 2009)'
_computing_structure_refinement 'olex2.refine (Bourhis et al., 2013)'
_diffrn_ambient_temperature 100
_diffrn_measured_fraction_theta_full 0.9937
_diffrn_measured_fraction_theta_max 0.9937
_diffrn_radiation_type 'Mo K\a'
_diffrn_radiation_wavelength 0.71073
_diffrn_reflns_av_R_equivalents 0.0384
_diffrn_reflns_av_unetI/netI 0.0276
_diffrn_reflns_limit_h_max 47
_diffrn_reflns_limit_h_min -48
_diffrn_reflns_limit_k_max 12
_diffrn_reflns_limit_k_min -12
_diffrn_reflns_limit_l_max 24
_diffrn_reflns_limit_l_min -24
_diffrn_reflns_number 43306
_diffrn_reflns_theta_full 28.3507
_diffrn_reflns_theta_max 28.35
_diffrn_reflns_theta_min 1.19
_exptl_absorpt_coefficient_mu 1.905
_exptl_absorpt_correction_T_max 0.7457
_exptl_absorpt_correction_T_min 0.6572
_exptl_absorpt_correction_type multi-scan
_exptl_absorpt_process_details
;
SADABS-2008/1 (Bruker,2008) was used for absorption correction.
wR2(int) was 0.0927 before and 0.0459 after correction.
The Ratio of minimum to maximum transmission is 0.8813.
The \l/2 correction factor is 0.0015.
;
_exptl_crystal_colour 'clear light colourless'
_exptl_crystal_colour_lustre clear
_exptl_crystal_colour_modifier light
_exptl_crystal_colour_primary colourless
_exptl_crystal_density_diffrn 1.5711
_exptl_crystal_description block
_exptl_crystal_F_000 2796.4204
_exptl_crystal_preparation Luminescent
_exptl_crystal_size_max 0.231
_exptl_crystal_size_mid 0.181
_exptl_crystal_size_min 0.096
_refine_diff_density_max 0.7948
_refine_diff_density_min -0.5398
_refine_diff_density_rms 0.1194
_refine_ls_d_res_high 0.7483
_refine_ls_d_res_low 17.1009
_refine_ls_goodness_of_fit_ref 1.0291
_refine_ls_hydrogen_treatment constr
_refine_ls_matrix_type full
_refine_ls_number_constraints 50
_refine_ls_number_parameters 333
_refine_ls_number_reflns 7360
_refine_ls_number_restraints 0
_refine_ls_restrained_S_all 1.0291
_refine_ls_R_factor_all 0.0320
_refine_ls_R_factor_gt 0.0219
_refine_ls_shift/su_max 0.0000
_refine_ls_shift/su_mean 0.0000
_refine_ls_structure_factor_coef Fsqd
_refine_ls_weighting_details 'w=1/[\s^2^(Fo^2^)+(0.0216P)^2^+7.1723P] where P=(Fo^2^+2Fc^2^)/3'
_refine_ls_weighting_scheme calc
_refine_ls_wR_factor_gt 0.0474
_refine_ls_wR_factor_ref 0.0518
_reflns_Friedel_coverage 0.0
_reflns_limit_h_max 45
_reflns_limit_h_min -48
_reflns_limit_k_max 12
_reflns_limit_k_min 0
_reflns_limit_l_max 24
_reflns_limit_l_min 0
_reflns_number_gt 6188
_reflns_number_total 7360
_reflns_threshold_expression I>=2u(I)
_cod_data_source_file c6dt00152a2.cif
_cod_data_source_block Ce_dpa
_cod_depositor_comments 'Adding full bibliography for 7038597--7038603.cif.'
_cod_database_code 7038600
_olex2_refinement_description
;
1. Fixed Uiso
 At 1.2 times of:
  All C(H) groups, All C(H,H) groups
2.a Secondary CH2 refined with riding coordinates:
 C24(H24a,H24b), C6(H6a,H6b), C12(H12a,H12b), C18(H18a,H18b)
2.b Aromatic/amide H refined with riding coordinates:
 C10(H10), C11(H11), C8(H8), C7(H7), C13(H13), C14(H14), C16(H16), C17(H17),
 C23(H23), C19(H19), C20(H20), C22(H22), C2(H2), C1(H1), C5(H5), C4(H4),
 C27(H27), C26(H26), C25(H25)
;
_olex2_submission_special_instructions 'No special instructions were received'

loop_
_space_group_symop_id
_space_group_symop_operation_xyz
1 x,y,z
2 -x,y,-z+1/2
3 -x,-y,-z
4 x,-y,z-1/2
5 x+1/2,y+1/2,z
6 -x+1/2,y+1/2,-z+1/2
7 -x+1/2,-y+1/2,-z
8 x+1/2,-y+1/2,z-1/2

loop_
_atom_site_label
_atom_site_type_symbol
_atom_site_fract_x
_atom_site_fract_y
_atom_site_fract_z
_atom_site_U_iso_or_equiv
_atom_site_adp_type
_atom_site_occupancy
_atom_site_refinement_flags_posn
Ce1 Ce 0.134912(3) 0.435418(12) 0.384184(6) 0.01397(4) Uani 1.000000 .
Cl1 Cl 0.075369(14) 0.31295(6) 0.42557(3) 0.01922(10) Uani 1.000000 .
Cl2 Cl 0.150487(14) 0.18111(6) 0.32415(3) 0.02178(11) Uani 1.000000 .
Cl3 Cl 0.185050(15) 0.59340(6) 0.33150(3) 0.02368(11) Uani 1.000000 .
N4 N 0.08813(5) 0.44847(19) 0.24273(9) 0.0180(4) Uani 1.000000 .
N2 N 0.16123(5) 0.6179(2) 0.50150(9) 0.0186(4) Uani 1.000000 .
N3 N 0.08798(5) 0.66731(19) 0.36160(9) 0.0174(4) Uani 1.000000 .
C21 C 0.03992(6) 0.4430(2) 0.09160(10) 0.0164(4) Uani 1.000000 .
C20 C 0.06744(6) 0.5525(2) 0.11842(11) 0.0186(4) Uani 1.000000 .
C19 C 0.09065(6) 0.5509(2) 0.19364(11) 0.0197(4) Uani 1.000000 .
C13 C 0.10062(6) 0.8010(2) 0.35275(11) 0.0192(4) Uani 1.000000 .
N1 N 0.18113(6) 0.3053(2) 0.50759(10) 0.0289(5) Uani 1.000000 .
C11 C 0.15097(6) 0.5869(2) 0.56300(11) 0.0200(4) Uani 1.000000 .
C22 C 0.03695(6) 0.3384(2) 0.14254(11) 0.0227(5) Uani 1.000000 .
C16 C 0.02345(6) 0.7681(2) 0.33579(11) 0.0179(4) Uani 1.000000 .
C17 C 0.04953(6) 0.6535(2) 0.35333(10) 0.0179(4) Uani 1.000000 .
C23 C 0.06139(6) 0.3447(3) 0.21666(11) 0.0241(5) Uani 1.000000 .
C24 C 0.01483(6) 0.4388(2) 0.01004(11) 0.0195(4) Uani 1.000000 .
C14 C 0.07612(6) 0.9208(2) 0.33343(11) 0.0184(4) Uani 1.000000 .
C8 C 0.20999(6) 0.7784(2) 0.57881(11) 0.0220(5) Uani 1.000000 .
C15 C 0.03627(6) 0.9042(2) 0.32279(10) 0.0165(4) Uani 1.000000 .
C9 C 0.20028(6) 0.7422(2) 0.64278(11) 0.0167(4) Uani 1.000000 .
C10 C 0.16948(6) 0.6446(2) 0.63385(11) 0.0197(4) Uani 1.000000 .
C3 C 0.22840(6) 0.2258(2) 0.65317(11) 0.0220(5) Uani 1.000000 .
C18 C 0.00836(6) 1.0282(2) 0.29387(11) 0.0177(4) Uani 1.000000 .
C2 C 0.24281(7) 0.3115(3) 0.60689(12) 0.0281(5) Uani 1.000000 .
C7 C 0.19017(6) 0.7147(2) 0.51007(11) 0.0223(5) Uani 1.000000 .
C1 C 0.21841(7) 0.3482(3) 0.53545(12) 0.0295(5) Uani 1.000000 .
C4 C 0.18980(7) 0.1798(3) 0.62396(14) 0.0362(6) Uani 1.000000 .
C5 C 0.16762(8) 0.2202(3) 0.55132(15) 0.0430(7) Uani 1.000000 .
C12 C 0.22315(6) 0.8005(2) 0.71941(11) 0.0181(4) Uani 1.000000 .
C6 C 0.25306(6) 0.1792(2) 0.73125(11) 0.0227(5) Uani 1.000000 .
S1 S 0.09002(2) 0.88866(7) 0.53642(3) 0.03251(14) Uani 1.000000 .
N5 N 0.04857(6) 1.0756(2) 0.57819(11) 0.0339(5) Uani 1.000000 .
C27 C 0.10517(7) 0.9423(3) 0.62894(13) 0.0298(5) Uani 1.000000 .
C26 C 0.08008(7) 1.0407(3) 0.63993(13) 0.0292(5) Uani 1.000000 .
C25 C 0.05087(7) 1.0029(3) 0.52023(13) 0.0306(5) Uani 1.000000 .
H10 H 0.16135(6) 0.6183(2) 0.67573(11) 0.0237(5) Uiso 1.000000 R
H11 H 0.12988(6) 0.5219(2) 0.55770(11) 0.0240(5) Uiso 1.000000 R
H8 H 0.23016(6) 0.8465(2) 0.58202(11) 0.0263(5) Uiso 1.000000 R
H7 H 0.19738(6) 0.7408(2) 0.46708(11) 0.0267(5) Uiso 1.000000 R
H13 H 0.12771(6) 0.8143(2) 0.36008(11) 0.0230(5) Uiso 1.000000 R
H14 H 0.08644(6) 1.0129(2) 0.32757(11) 0.0221(5) Uiso 1.000000 R
H16 H -0.00311(6) 0.7537(2) 0.33266(11) 0.0215(5) Uiso 1.000000 R
H17 H 0.03987(6) 0.5607(2) 0.35987(10) 0.0215(5) Uiso 1.000000 R
H23 H 0.05902(6) 0.2716(3) 0.25061(11) 0.0289(6) Uiso 1.000000 R
H19 H 0.10922(6) 0.6261(2) 0.21115(11) 0.0236(5) Uiso 1.000000 R
H20 H 0.07028(6) 0.6272(2) 0.08569(11) 0.0223(5) Uiso 1.000000 R
H22 H 0.01831(6) 0.2628(2) 0.12687(11) 0.0273(6) Uiso 1.000000 R
H2 H 0.26909(7) 0.3448(3) 0.62390(12) 0.0338(6) Uiso 1.000000 R
H1 H 0.22875(7) 0.4071(3) 0.50465(12) 0.0354(7) Uiso 1.000000 R
H5 H 0.14156(8) 0.1855(3) 0.53199(15) 0.0516(9) Uiso 1.000000 R
H4 H 0.17863(7) 0.1209(3) 0.65345(14) 0.0435(8) Uiso 1.000000 R
H27 H 0.12781(7) 0.9077(3) 0.66664(13) 0.0358(6) Uiso 1.000000 R
H26 H 0.08387(7) 1.0840(3) 0.68779(13) 0.0351(6) Uiso 1.000000 R
H25 H 0.03198(7) 1.0126(3) 0.47182(13) 0.0367(6) Uiso 1.000000 R
H24a H 0.03185(6) 0.4450(2) -0.02239(11) 0.0235(5) Uiso 1.000000 R
H24b H 0.00082(6) 0.3453(2) -0.00036(11) 0.0235(5) Uiso 1.000000 R
H6a H 0.23567(6) 0.1363(2) 0.75732(11) 0.0273(6) Uiso 1.000000 R
H6b H 0.27130(6) 0.1027(2) 0.72623(11) 0.0273(6) Uiso 1.000000 R
H12a H 0.24097(6) 0.8779(2) 0.71374(11) 0.0217(5) Uiso 1.000000 R
H12b H 0.20494(6) 0.8425(2) 0.74391(11) 0.0217(5) Uiso 1.000000 R
H18a H -0.01349(6) 1.0211(2) 0.31518(11) 0.0212(5) Uiso 1.000000 R
H18b H 0.02216(6) 1.1205(2) 0.31109(11) 0.0212(5) Uiso 1.000000 R

loop_
_atom_site_aniso_label
_atom_site_aniso_U_11
_atom_site_aniso_U_22
_atom_site_aniso_U_33
_atom_site_aniso_U_12
_atom_site_aniso_U_13
_atom_site_aniso_U_23
Ce1 0.01252(5) 0.01782(6) 0.00827(5) 0.00010(4) -0.00145(4) -0.00075(4)
Cl1 0.0190(2) 0.0199(3) 0.0179(2) -0.00001(19) 0.00460(19) 0.00311(19)
Cl2 0.0185(2) 0.0241(3) 0.0209(2) -0.0001(2) 0.00349(19) -0.0068(2)
Cl3 0.0197(2) 0.0333(3) 0.0183(2) -0.0067(2) 0.0064(2) -0.0036(2)
N4 0.0180(8) 0.0212(9) 0.0110(7) 0.0002(7) -0.0007(6) -0.0002(7)
N2 0.0179(8) 0.0202(9) 0.0132(8) 0.0005(7) -0.0013(7) -0.0029(7)
N3 0.0184(8) 0.0197(9) 0.0109(7) 0.0030(7) 0.0002(7) 0.0004(7)
C21 0.0161(9) 0.0206(11) 0.0098(8) 0.0018(8) 0.0000(7) -0.0016(8)
C20 0.0202(10) 0.0198(11) 0.0131(9) 0.0006(8) 0.0016(8) 0.0021(8)
C19 0.0193(10) 0.0202(11) 0.0152(9) -0.0027(8) -0.0008(8) -0.0014(8)
C13 0.0163(10) 0.0248(11) 0.0139(9) -0.0013(8) 0.0011(8) -0.0025(8)
N1 0.0346(11) 0.0235(11) 0.0169(8) 0.0081(9) -0.0088(8) -0.0032(8)
C11 0.0160(10) 0.0230(12) 0.0176(9) -0.0023(8) 0.0005(8) -0.0045(8)
C22 0.0227(11) 0.0241(12) 0.0163(9) -0.0077(9) -0.0013(9) 0.0017(9)
C16 0.0179(10) 0.0213(11) 0.0140(9) -0.0001(8) 0.0042(8) -0.0002(8)
C17 0.0223(10) 0.0174(11) 0.0128(9) -0.0012(8) 0.0038(8) 0.0021(8)
C23 0.0252(11) 0.0282(13) 0.0140(9) -0.0052(9) -0.0008(9) 0.0073(9)
C24 0.0211(10) 0.0225(11) 0.0099(8) 0.0000(9) -0.0025(8) -0.0003(8)
C14 0.0198(10) 0.0181(11) 0.0151(9) -0.0039(8) 0.0022(8) 0.0004(8)
C8 0.0245(11) 0.0223(12) 0.0162(9) -0.0060(9) 0.0023(8) -0.0007(8)
C15 0.0210(10) 0.0166(11) 0.0101(8) -0.0001(8) 0.0026(8) -0.0033(7)
C9 0.0169(9) 0.0154(10) 0.0137(9) 0.0028(8) -0.0010(8) -0.0010(8)
C10 0.0202(10) 0.0233(12) 0.0150(9) -0.0000(9) 0.0047(8) -0.0022(8)
C3 0.0261(11) 0.0165(11) 0.0157(9) 0.0076(9) -0.0042(8) -0.0020(8)
C18 0.0198(10) 0.0155(10) 0.0169(9) -0.0001(8) 0.0043(8) -0.0021(8)
C2 0.0206(11) 0.0445(15) 0.0165(10) 0.0108(10) 0.0018(9) 0.0032(10)
C7 0.0284(11) 0.0235(12) 0.0124(9) -0.0031(9) 0.0026(8) 0.0010(8)
C1 0.0288(12) 0.0422(15) 0.0162(10) 0.0155(11) 0.0055(9) 0.0048(10)
C4 0.0349(13) 0.0248(13) 0.0329(13) -0.0064(11) -0.0124(11) 0.0116(11)
C5 0.0375(14) 0.0256(14) 0.0405(14) -0.0090(11) -0.0240(12) 0.0075(11)
C12 0.0208(10) 0.0166(10) 0.0129(9) -0.0019(8) -0.0003(8) -0.0029(8)
C6 0.0238(11) 0.0203(11) 0.0156(9) 0.0022(9) -0.0061(8) 0.0026(9)
S1 0.0410(4) 0.0331(3) 0.0230(3) 0.0108(3) 0.0094(3) -0.0015(2)
N5 0.0357(11) 0.0391(13) 0.0281(10) 0.0076(10) 0.0121(9) -0.0031(9)
C27 0.0281(12) 0.0381(14) 0.0201(10) -0.0021(11) 0.0031(9) 0.0014(10)
C26 0.0329(13) 0.0355(14) 0.0198(10) -0.0095(11) 0.0089(10) -0.0060(10)
C25 0.0339(13) 0.0349(14) 0.0202(11) 0.0063(11) 0.0046(10) 0.0016(10)

loop_
_atom_type_symbol
_atom_type_scat_dispersion_real
_atom_type_scat_dispersion_imag
_atom_type_scat_Cromer_Mann_a1
_atom_type_scat_Cromer_Mann_a2
_atom_type_scat_Cromer_Mann_a3
_atom_type_scat_Cromer_Mann_a4
_atom_type_scat_Cromer_Mann_b1
_atom_type_scat_Cromer_Mann_b2
_atom_type_scat_Cromer_Mann_b3
_atom_type_scat_Cromer_Mann_b4
_atom_type_scat_Cromer_Mann_c
_atom_type_scat_source
_atom_type_scat_dispersion_source
C 0.00347 0.00161 2.31000 1.02000 1.58860 0.86500 20.84390 10.20750 0.56870 51.65120 0.215599998832 'International Tables Volume C Table 6.1.1.4 (pp. 500-502)' 'Henke, Gullikson and Davis, At. Data and Nucl. Data Tables, 1993, 54, 2'
Cl 0.14873 0.16029 11.46040 7.19640 6.25560 1.64550 0.01040 1.16620 18.51940 47.77840 -9.55739974976 'International Tables Volume C Table 6.1.1.4 (pp. 500-502)' 'Henke, Gullikson and Davis, At. Data and Nucl. Data Tables, 1993, 54, 2'
H 0.00000 0.00000 0.49300 0.32291 0.14019 0.04081 10.51090 26.12570 3.14236 57.79970 0.0030380000826 'International Tables Volume C Table 6.1.1.4 (pp. 500-502)' 'Henke, Gullikson and Davis, At. Data and Nucl. Data Tables, 1993, 54, 2'
Ce -0.09320 2.74072 21.16710 19.76950 11.85130 3.33049 2.81219 0.22684 17.60830 127.11300 1.86264002323 'International Tables Volume C Table 6.1.1.4 (pp. 500-502)' 'Henke, Gullikson and Davis, At. Data and Nucl. Data Tables, 1993, 54, 2'
N 0.00653 0.00323 12.21260 3.13220 2.01250 1.16630 0.00570 9.89330 28.99750 0.58260 -11.5290002823 'International Tables Volume C Table 6.1.1.4 (pp. 500-502)' 'Henke, Gullikson and Davis, At. Data and Nucl. Data Tables, 1993, 54, 2'
S 0.12424 0.12443 6.90530 5.20340 1.43790 1.58630 1.46790 22.21510 0.25360 56.17200 0.866900026798 'International Tables Volume C Table 6.1.1.4 (pp. 500-502)' 'Henke, Gullikson and Davis, At. Data and Nucl. Data Tables, 1993, 54, 2'

loop_
_geom_angle_atom_site_label_1
_geom_angle_atom_site_label_2
_geom_angle_atom_site_label_3
_geom_angle
_geom_angle_site_symmetry_1
Cl2 Ce1 Cl1 92.246(16) .
Cl3 Ce1 Cl1 170.128(16) .
Cl3 Ce1 Cl2 93.937(17) .
N4 Ce1 Cl1 89.52(4) .
N4 Ce1 Cl2 77.24(4) .
N4 Ce1 Cl3 84.35(4) .
N2 Ce1 Cl1 97.82(4) .
N2 Ce1 Cl2 143.82(4) .
N2 Ce1 Cl3 81.63(4) .
N2 Ce1 N4 137.15(5) .
N3 Ce1 Cl1 82.25(4) .
N3 Ce1 Cl2 145.40(4) .
N3 Ce1 Cl3 88.30(4) .
N3 Ce1 N4 68.62(5) .
N3 Ce1 N2 70.67(5) .
N1 Ce1 Cl1 84.29(5) .
N1 Ce1 Cl2 79.24(4) .
N1 Ce1 Cl3 104.42(5) .
N1 Ce1 N4 155.40(6) .
N1 Ce1 N2 67.41(5) .
N1 Ce1 N3 133.48(5) .
C19 N4 Ce1 123.69(13) .
C23 N4 Ce1 119.24(13) .
C23 N4 C19 117.00(17) .
C11 N2 Ce1 116.18(13) .
C7 N2 Ce1 125.17(13) .
C7 N2 C11 116.83(17) .
C13 N3 Ce1 122.28(13) .
C17 N3 Ce1 121.02(14) .
C17 N3 C13 116.54(18) .
C22 C21 C20 117.43(17) .
C24 C21 C20 120.90(18) .
C24 C21 C22 121.67(19) .
C19 C20 C21 119.21(19) .
C20 C19 N4 123.34(19) .
C14 C13 N3 123.55(19) .
C1 N1 Ce1 118.58(16) .
C5 N1 Ce1 123.20(15) .
C5 N1 C1 116.91(19) .
C10 C11 N2 123.7(2) .
C23 C22 C21 119.6(2) .
C15 C16 C17 119.85(19) .
C16 C17 N3 123.31(19) .
C22 C23 N4 123.4(2) .
C24 C24 C21 112.4(2) 3_565
C15 C14 C13 119.29(19) .
C7 C8 C9 119.9(2) .
C14 C15 C16 117.31(19) .
C18 C15 C16 122.12(18) .
C18 C15 C14 120.47(19) .
C10 C9 C8 117.28(18) .
C12 C9 C8 121.37(19) .
C12 C9 C10 121.29(18) .
C9 C10 C11 119.15(19) .
C4 C3 C2 117.0(2) .
C6 C3 C2 122.9(2) .
C6 C3 C4 120.1(2) .
C18 C18 C15 111.71(15) 2
C1 C2 C3 119.4(2) .
C8 C7 N2 123.12(19) .
C2 C1 N1 123.7(2) .
C5 C4 C3 119.8(2) .
C4 C5 N1 123.3(2) .
C6 C12 C9 110.10(17) 6_556
C12 C6 C3 114.73(18) 6_546
C25 S1 C27 89.00(12) .
C25 N5 C26 108.9(2) .
C26 C27 S1 109.53(18) .
C27 C26 N5 116.6(2) .
N5 C25 S1 115.95(18) .

loop_
_geom_bond_atom_site_label_1
_geom_bond_atom_site_label_2
_geom_bond_distance
_geom_bond_site_symmetry_2
Ce1 Cl1 2.7444(7) .
Ce1 Cl2 2.7415(7) .
Ce1 Cl3 2.7373(7) .
Ce1 N4 2.6534(18) .
Ce1 N2 2.6929(17) .
Ce1 N3 2.6834(18) .
Ce1 N1 2.6700(19) .
N4 C19 1.342(3) .
N4 C23 1.339(3) .
N2 C11 1.344(3) .
N2 C7 1.346(3) .
N3 C13 1.347(3) .
N3 C17 1.351(3) .
C21 C20 1.396(3) .
C21 C22 1.385(3) .
C21 C24 1.508(3) .
C20 C19 1.391(3) .
C13 C14 1.393(3) .
N1 C1 1.339(3) .
N1 C5 1.332(3) .
C11 C10 1.389(3) .
C22 C23 1.389(3) .
C16 C17 1.387(3) .
C16 C15 1.390(3) .
C24 C24 1.522(4) 3_565
C14 C15 1.395(3) .
C8 C9 1.388(3) .
C8 C7 1.390(3) .
C15 C18 1.510(3) .
C9 C10 1.400(3) .
C9 C12 1.510(3) .
C3 C2 1.389(3) .
C3 C4 1.392(3) .
C3 C6 1.513(3) .
C18 C18 1.559(4) 2
C2 C1 1.390(3) .
C4 C5 1.393(3) .
C12 C6 1.533(3) 6_556
S1 C27 1.715(2) .
S1 C25 1.712(3) .
N5 C26 1.379(3) .
N5 C25 1.300(3) .
C27 C26 1.344(3) .
